data_2230896
loop_
_publ_author_name
'Zhu, Run-Qiang'

_publ_section_title
;
 Bis(2-ethyl-1<i>H</i>-imidazole-\k<i>N</i>^3^)bis(nitrito-\k^2^<i>O</i>,<i>O</i>')copper(II)
 dihydrate
;
_journal_coeditor_code VN2010
_journal_issue 7
_journal_name_full 'Acta Crystallographica Section E'
_journal_page_first m937
_journal_paper_doi 10.1107/S1600536811022367
_journal_volume 67
_journal_year 2011
_chemical_formula_iupac '[Cu (N O2)2 (C5 H8 N2)], 2H2 O'
_chemical_formula_moiety 'C10 H16 Cu N6 O4, 2(H2 O)'
_chemical_formula_sum 'C10 H20 Cu N6 O6'
_chemical_formula_weight 383.86
_chemical_name_systematic
;
Bis(2-ethyl-1<i>H</i>-imidazole-\k<i>N</i>^3^)bis(nitrito-
\k^2^<i>O</i>,<i>O</i>')copper(II) dihydrate
;
_space_group_IT_number 60
_symmetry_cell_setting orthorhombic
_symmetry_space_group_name_Hall '-P 2n 2ab'
_symmetry_space_group_name_H-M 'P b c n'
_atom_sites_solution_hydrogens geom
_atom_sites_solution_primary direct
_atom_sites_solution_secondary difmap
_audit_creation_method SHELXL-97
_cell_angle_alpha 90.00
_cell_angle_beta 90.00
_cell_angle_gamma 90.00
_cell_formula_units_Z 4
_cell_length_a 12.960(6)
_cell_length_b 17.635(7)
_cell_length_c 7.288(3)
_cell_measurement_reflns_used 3875
_cell_measurement_temperature 293(2)
_cell_measurement_theta_max 27.4971
_cell_measurement_theta_min 2.7941
_cell_volume 1665.7(12)
_computing_cell_refinement 'CrystalClear (Rigaku, 2005)'
_computing_data_collection 'CrystalClear (Rigaku, 2005)'
_computing_data_reduction 'CrystalClear (Rigaku, 2005)'
_computing_molecular_graphics 'SHELXTL (Sheldrick, 2008)'
_computing_publication_material 'SHELXL97 (Sheldrick, 2008)'
_computing_structure_refinement 'SHELXL97 (Sheldrick, 2008)'
_computing_structure_solution 'SHELXS97 (Sheldrick, 2008)'
_diffrn_ambient_temperature 293(2)
_diffrn_measured_fraction_theta_full 0.995
_diffrn_measured_fraction_theta_max 0.995
_diffrn_measurement_device_type 'Rigaku, SCXmini'
_diffrn_measurement_method '\w scans'
_diffrn_radiation_monochromator graphite
_diffrn_radiation_source 'fine-focus sealed tube'
_diffrn_radiation_type MoK\a
_diffrn_radiation_wavelength 0.71073
_diffrn_reflns_av_R_equivalents 0.0323
_diffrn_reflns_av_sigmaI/netI 0.0163
_diffrn_reflns_limit_h_max 16
_diffrn_reflns_limit_h_min -16
_diffrn_reflns_limit_k_max 22
_diffrn_reflns_limit_k_min -22
_diffrn_reflns_limit_l_max 9
_diffrn_reflns_limit_l_min -9
_diffrn_reflns_number 16649
_diffrn_reflns_theta_full 27.45
_diffrn_reflns_theta_max 27.45
_diffrn_reflns_theta_min 3.63
_diffrn_standards_decay_% 0
_diffrn_standards_interval_count 0
_diffrn_standards_interval_time 0
_diffrn_standards_number 0
_exptl_absorpt_coefficient_mu 1.350
_exptl_absorpt_correction_T_max 0.763
_exptl_absorpt_correction_T_min 0.674
_exptl_absorpt_correction_type multi-scan
_exptl_absorpt_process_details '(CrystalClear; Rigaku, 2005)'
_exptl_crystal_colour blue
_exptl_crystal_density_diffrn 1.531
_exptl_crystal_density_method 'not measured'
_exptl_crystal_description block
_exptl_crystal_F_000 796
_exptl_crystal_size_max 0.3000
_exptl_crystal_size_mid 0.2500
_exptl_crystal_size_min 0.2000
_refine_diff_density_max 0.327
_refine_diff_density_min -0.241
_refine_ls_extinction_method none
_refine_ls_goodness_of_fit_ref 1.097
_refine_ls_hydrogen_treatment mixed
_refine_ls_matrix_type full
_refine_ls_number_parameters 113
_refine_ls_number_reflns 1902
_refine_ls_number_restraints 5
_refine_ls_restrained_S_all 1.280
_refine_ls_R_factor_all 0.0356
_refine_ls_R_factor_gt 0.0306
_refine_ls_shift/su_max 0.001
_refine_ls_shift/su_mean 0.000
_refine_ls_structure_factor_coef Fsqd
_refine_ls_weighting_details 'calc w=1/[\s^2^(Fo^2^)+(0.0424P)^2^+0.3653P] where P=(Fo^2^+2Fc^2^)/3'
_refine_ls_weighting_scheme calc
_refine_ls_wR_factor_gt 0.0759
_refine_ls_wR_factor_ref 0.0788
_reflns_number_gt 1712
_reflns_number_total 1902
_reflns_threshold_expression I>2\s(I)
_cod_data_source_file vn2010.cif
_cod_data_source_block I
_cod_database_code 2230896
_cod_database_fobs_code 2230896

loop_
_symmetry_equiv_pos_as_xyz
'x, y, z'
'-x+1/2, -y+1/2, z+1/2'
'-x, y, -z+1/2'
'x+1/2, -y+1/2, -z'
'-x, -y, -z'
'x-1/2, y-1/2, -z-1/2'
'x, -y, z-1/2'
'-x-1/2, y-1/2, z'

loop_
_atom_site_type_symbol
_atom_site_label
_atom_site_fract_x
_atom_site_fract_y
_atom_site_fract_z
_atom_site_U_iso_or_equiv
_atom_site_adp_type
_atom_site_calc_flag
_atom_site_refinement_flags
_atom_site_occupancy
_atom_site_symmetry_multiplicity
_atom_site_disorder_assembly
_atom_site_disorder_group
C C1 0.65105(15) 0.16593(12) 0.2425(3) 0.0354(4) Uani d . 1 1 . .
C C2 0.63010(17) 0.21323(12) -0.0306(3) 0.0429(5) Uani d . 1 1 . .
H H2A 0.6067 0.2436 -0.1262 0.051 Uiso calc R 1 1 . .
C C3 0.69903(18) 0.15687(14) -0.0455(3) 0.0502(6) Uani d . 1 1 . .
H H3A 0.7321 0.1411 -0.1521 0.060 Uiso calc R 1 1 . .
C C4 0.64560(18) 0.15017(13) 0.4424(3) 0.0451(5) Uani d . 1 1 . .
H H4A 0.6091 0.1914 0.5021 0.054 Uiso calc R 1 1 . .
H H4B 0.7151 0.1488 0.4917 0.054 Uiso calc R 1 1 . .
C C5 0.5918(2) 0.07583(15) 0.4881(4) 0.0637(7) Uani d . 1 1 . .
H H5A 0.5923 0.0683 0.6185 0.096 Uiso calc R 1 1 . .
H H5B 0.6274 0.0347 0.4293 0.096 Uiso calc R 1 1 . .
H H5C 0.5218 0.0776 0.4453 0.096 Uiso calc R 1 1 . .
N N1 0.59959(13) 0.21864(9) 0.1508(2) 0.0342(4) Uani d . 1 1 . .
N N2 0.71115(13) 0.12722(11) 0.1257(3) 0.0465(4) Uani d . 1 1 . .
H H2B 0.7508 0.0899 0.1541 0.056 Uiso calc R 1 1 . .
Cu Cu1 0.5000 0.292843(17) 0.2500 0.02994(13) Uani d SDU 1 2 . .
O O6 0.57539(11) 0.37719(8) 0.1173(2) 0.0460(4) Uani d . 1 1 . .
O O7 0.82902(14) 0.00761(11) 0.2776(3) 0.0563(5) Uani d D 1 1 . .
O O5 0.44637(13) 0.34927(11) -0.0420(2) 0.0604(5) Uani d DU 1 1 . .
N N3 0.52032(17) 0.39184(12) -0.0252(3) 0.0528(5) Uani d . 1 1 . .
H H1 0.848(2) -0.0289(14) 0.213(4) 0.088(12) Uiso d D 1 1 . .
H H2 0.8774(18) 0.0299(17) 0.330(5) 0.104(13) Uiso d D 1 1 . .

loop_
_atom_site_aniso_label
_atom_site_aniso_U_11
_atom_site_aniso_U_22
_atom_site_aniso_U_33
_atom_site_aniso_U_12
_atom_site_aniso_U_13
_atom_site_aniso_U_23
C1 0.0307(9) 0.0311(10) 0.0443(11) -0.0003(8) -0.0020(8) -0.0012(8)
C2 0.0446(12) 0.0477(12) 0.0364(11) 0.0071(9) 0.0052(9) 0.0002(9)
C3 0.0488(12) 0.0564(14) 0.0455(13) 0.0086(10) 0.0094(10) -0.0069(11)
C4 0.0462(11) 0.0459(12) 0.0434(12) 0.0009(9) -0.0055(10) 0.0050(10)
C5 0.0735(17) 0.0546(15) 0.0631(16) -0.0072(13) 0.0031(14) 0.0163(12)
N1 0.0349(8) 0.0324(8) 0.0352(9) 0.0022(6) 0.0032(7) 0.0002(7)
N2 0.0405(9) 0.0434(10) 0.0557(12) 0.0136(8) 0.0012(9) -0.0035(9)
Cu1 0.0318(2) 0.0253(2) 0.0327(2) 0.000 0.00267(12) 0.000
O6 0.0511(8) 0.0358(7) 0.0512(9) -0.0066(6) 0.0063(7) 0.0036(7)
O7 0.0532(10) 0.0438(10) 0.0720(12) 0.0097(8) -0.0056(9) -0.0079(9)
O5 0.0549(10) 0.0723(12) 0.0541(10) -0.0012(9) -0.0072(8) 0.0181(9)
N3 0.0633(13) 0.0455(11) 0.0497(12) 0.0011(9) 0.0107(10) 0.0131(9)

loop_
_atom_type_symbol
_atom_type_description
_atom_type_scat_dispersion_real
_atom_type_scat_dispersion_imag
_atom_type_scat_source
C C 0.0033 0.0016 'International Tables Vol C Tables 4.2.6.8 and 6.1.1.4'
H H 0.0000 0.0000 'International Tables Vol C Tables 4.2.6.8 and 6.1.1.4'
N N 0.0061 0.0033 'International Tables Vol C Tables 4.2.6.8 and 6.1.1.4'
O O 0.0106 0.0060 'International Tables Vol C Tables 4.2.6.8 and 6.1.1.4'
Cu Cu 0.3201 1.2651 'International Tables Vol C Tables 4.2.6.8 and 6.1.1.4'

loop_
_geom_angle_atom_site_label_1
_geom_angle_atom_site_label_2
_geom_angle_atom_site_label_3
_geom_angle_site_symmetry_1
_geom_angle_site_symmetry_3
_geom_angle
_geom_angle_publ_flag
N1 C1 N2 . . 109.23(18) ?
N1 C1 C4 . . 127.04(19) ?
N2 C1 C4 . . 123.73(19) ?
C3 C2 N1 . . 108.6(2) ?
C3 C2 H2A . . 125.7 ?
N1 C2 H2A . . 125.7 ?
C2 C3 N2 . . 106.7(2) ?
C2 C3 H3A . . 126.7 ?
N2 C3 H3A . . 126.7 ?
C1 C4 C5 . . 113.4(2) ?
C1 C4 H4A . . 108.9 ?
C5 C4 H4A . . 108.9 ?
C1 C4 H4B . . 108.9 ?
C5 C4 H4B . . 108.9 ?
H4A C4 H4B . . 107.7 ?
C4 C5 H5A . . 109.5 ?
C4 C5 H5B . . 109.5 ?
H5A C5 H5B . . 109.5 ?
C4 C5 H5C . . 109.5 ?
H5A C5 H5C . . 109.5 ?
H5B C5 H5C . . 109.5 ?
C1 N1 C2 . . 106.86(17) ?
C1 N1 Cu1 . . 127.51(14) ?
C2 N1 Cu1 . . 125.63(14) ?
C1 N2 C3 . . 108.61(18) ?
C1 N2 H2B . . 125.7 ?
C3 N2 H2B . . 125.7 ?
N1 Cu1 N1 3_655 . 97.01(10) ?
N1 Cu1 O6 3_655 . 167.58(7) ?
N1 Cu1 O6 . . 89.80(7) ?
N1 Cu1 O6 3_655 3_655 89.80(7) ?
N1 Cu1 O6 . 3_655 167.58(7) ?
O6 Cu1 O6 . 3_655 85.48(9) ?
N1 Cu1 O5 3_655 . 113.70(7) ?
N1 Cu1 O5 . . 97.84(7) ?
O6 Cu1 O5 . . 54.81(6) ?
O6 Cu1 O5 3_655 . 88.83(7) ?
N3 O6 Cu1 . . 105.39(13) ?
H1 O7 H2 . . 113.6(19) ?
N3 O5 Cu1 . . 86.57(13) ?
O5 N3 O6 . . 113.08(18) ?

loop_
_geom_bond_atom_site_label_1
_geom_bond_atom_site_label_2
_geom_bond_site_symmetry_2
_geom_bond_distance
_geom_bond_publ_flag
C1 N1 . 1.325(3) ?
C1 N2 . 1.341(3) ?
C1 C4 . 1.485(3) ?
C2 C3 . 1.341(3) ?
C2 N1 . 1.383(3) ?
C2 H2A . 0.9300 ?
C3 N2 . 1.362(3) ?
C3 H3A . 0.9300 ?
C4 C5 . 1.522(3) ?
C4 H4A . 0.9700 ?
C4 H4B . 0.9700 ?
C5 H5A . 0.9600 ?
C5 H5B . 0.9600 ?
C5 H5C . 0.9600 ?
N1 Cu1 . 1.9752(17) yes
N2 H2B . 0.8600 ?
Cu1 N1 3_655 1.9752(17) yes
Cu1 O6 . 2.0255(15) yes
Cu1 O6 3_655 2.0255(15) yes
Cu1 O5 . 2.4501(18) yes
O6 N3 . 1.287(3) ?
O7 H1 . 0.835(11) ?
O7 H2 . 0.834(11) ?
O5 N3 . 1.223(3) ?

loop_
_geom_hbond_atom_site_label_D
_geom_hbond_atom_site_label_H
_geom_hbond_atom_site_label_A
_geom_hbond_site_symmetry_A
_geom_hbond_distance_DH
_geom_hbond_distance_HA
_geom_hbond_distance_DA
_geom_hbond_angle_DHA
N2 H2B O7 . 0.86 1.99 2.830(3) 166.7
O7 H1 O6 8_755 0.835(11) 2.053(15) 2.862(2) 163(3)
O7 H2 N3 2_655 0.834(11) 2.184(12) 3.004(3) 167(3)
